data_4028262
loop_
_publ_author_name
'Xuege Ling'
'Yan Xiong'
'Ruofeng Huang'
'Xiaohui Zhang'
'Shuting Zhang'
'Changguo Chen'

_publ_section_title
;
 Synthesis of Benzidine Derivatives via FeCl3.6H2O-Promoted Oxidative
 Coupling of Anilines
;
_journal_name_full 'Journal of Organic Chemistry'
_journal_page_first 5218
_journal_page_last 5226
_journal_paper_doi 10.1021/jo4002504
_journal_volume 78
_journal_year 2013
_chemical_formula_sum 'C32 H32 N2'
_chemical_formula_weight 444.60
_chemical_name_systematic
; 
 ? 
;
_space_group_IT_number 2
_symmetry_cell_setting triclinic
_symmetry_space_group_name_Hall '-P 1'
_symmetry_space_group_name_H-M 'P -1'
_atom_sites_solution_hydrogens geom
_atom_sites_solution_primary direct
_atom_sites_solution_secondary difmap
_audit_creation_method SHELXL-97
_cell_angle_alpha 90.963(7)
_cell_angle_beta 101.151(10)
_cell_angle_gamma 112.377(11)
_cell_formula_units_Z 1
_cell_length_a 7.577(6)
_cell_length_b 7.621(6)
_cell_length_c 11.472(9)
_cell_measurement_reflns_used 1618
_cell_measurement_temperature 293(2)
_cell_measurement_theta_max 27.4700
_cell_measurement_theta_min 2.9052
_cell_volume 598.0(8)
_computing_cell_refinement 'CrystalClear (Rigaku Inc., 2007)'
_computing_data_collection 'CrystalClear (Rigaku Inc., 2007)'
_computing_data_reduction 'CrystalClear (Rigaku Inc., 2007)'
_computing_structure_refinement 'SHELXL-97 (Sheldrick, 1997)'
_computing_structure_solution 'SHELXS-97 (Sheldrick, 1990)'
_diffrn_ambient_temperature 293(2)
_diffrn_detector_area_resol_mean 28.5714
_diffrn_measured_fraction_theta_full 0.977
_diffrn_measured_fraction_theta_max 0.977
_diffrn_measurement_device_type 'Saturn724+ (2x2 bin mode)'
_diffrn_measurement_method CCD_Profile_fitting
_diffrn_radiation_monochromator graphite
_diffrn_radiation_source 'fine-focus sealed tube'
_diffrn_radiation_type MoK\a
_diffrn_radiation_wavelength 0.71073
_diffrn_reflns_av_R_equivalents 0.0488
_diffrn_reflns_av_sigmaI/netI 0.1067
_diffrn_reflns_limit_h_max 8
_diffrn_reflns_limit_h_min -8
_diffrn_reflns_limit_k_max 7
_diffrn_reflns_limit_k_min -9
_diffrn_reflns_limit_l_max 13
_diffrn_reflns_limit_l_min -13
_diffrn_reflns_number 4133
_diffrn_reflns_theta_full 24.99
_diffrn_reflns_theta_max 24.99
_diffrn_reflns_theta_min 2.91
_exptl_absorpt_coefficient_mu 0.071
_exptl_absorpt_correction_T_max 1.0000
_exptl_absorpt_correction_T_min 0.5367
_exptl_absorpt_correction_type multi-scan
_exptl_crystal_colour Colorless
_exptl_crystal_density_diffrn 1.235
_exptl_crystal_description Prism
_exptl_crystal_F_000 238
_exptl_crystal_size_max 0.2000
_exptl_crystal_size_mid 0.2000
_exptl_crystal_size_min 0.2000
_refine_diff_density_max 0.323
_refine_diff_density_min -0.272
_refine_diff_density_rms 0.065
_refine_ls_extinction_method none
_refine_ls_goodness_of_fit_ref 0.979
_refine_ls_hydrogen_treatment constr
_refine_ls_matrix_type full
_refine_ls_number_parameters 156
_refine_ls_number_reflns 2042
_refine_ls_number_restraints 6
_refine_ls_restrained_S_all 0.985
_refine_ls_R_factor_all 0.1346
_refine_ls_R_factor_gt 0.0870
_refine_ls_shift/su_max 0.003
_refine_ls_shift/su_mean 0.000
_refine_ls_structure_factor_coef Fsqd
_refine_ls_weighting_details 'calc w=1/[\s^2^(Fo^2^)+(0.1580P)^2^+0.0000P] where P=(Fo^2^+2Fc^2^)/3'
_refine_ls_weighting_scheme calc
_refine_ls_wR_factor_gt 0.2671
_refine_ls_wR_factor_ref 0.2996
_reflns_number_gt 834
_reflns_number_total 2042
_reflns_threshold_expression >2sigma(I)
_cod_data_source_file jo4002504_si_002.cif
_cod_data_source_block a
_cod_database_code 4028262

loop_
_symmetry_equiv_pos_as_xyz
'x, y, z'
'-x, -y, -z'

loop_
_atom_site_label
_atom_site_type_symbol
_atom_site_fract_x
_atom_site_fract_y
_atom_site_fract_z
_atom_site_U_iso_or_equiv
_atom_site_adp_type
_atom_site_occupancy
_atom_site_symmetry_multiplicity
_atom_site_calc_flag
_atom_site_refinement_flags
C1 C -0.9959(5) 0.0761(5) 0.0435(3) 0.0398(10) Uani 1 1 d .
C2 C -1.1362(5) 0.1565(6) 0.0272(4) 0.0450(11) Uani 1 1 d .
H2A H -1.2384 0.1104 -0.0396 0.054 Uiso 1 1 calc R
C6 C -0.8461(6) 0.1523(6) 0.1442(4) 0.0520(12) Uani 1 1 d .
H6A H -0.7477 0.1057 0.1585 0.062 Uiso 1 1 calc R
N1 N -0.9772(5) 0.5088(5) 0.2889(3) 0.0539(10) Uani 1 1 d .
C4 C -0.9790(5) 0.3716(6) 0.2068(3) 0.0428(10) Uani 1 1 d .
C3 C -1.1322(6) 0.2999(6) 0.1041(4) 0.0447(11) Uani 1 1 d .
C5 C -0.8376(6) 0.2937(6) 0.2232(4) 0.0500(11) Uani 1 1 d .
H5A H -0.7347 0.3389 0.2897 0.060 Uiso 1 1 calc R
C7 C -1.1075(7) 0.6039(7) 0.2636(5) 0.0674(14) Uani 1 1 d .
H7A H -1.0455 0.7181 0.2262 0.081 Uiso 1 1 calc R
H7B H -1.1297 0.6436 0.3384 0.081 Uiso 1 1 calc R
C8 C -1.2976(8) 0.4879(9) 0.1855(6) 0.097(2) Uani 1 1 d U
H8A H -1.3643 0.5709 0.1585 0.117 Uiso 1 1 calc R
H8B H -1.3763 0.3973 0.2321 0.117 Uiso 1 1 calc R
C16 C -0.4750(6) 0.7765(7) 0.4856(4) 0.0579(13) Uani 1 1 d .
H16A H -0.4968 0.7289 0.5579 0.069 Uiso 1 1 calc R
C12 C -0.5887(6) 0.7839(6) 0.2798(4) 0.0554(12) Uani 1 1 d .
H12A H -0.6873 0.7402 0.2110 0.066 Uiso 1 1 calc R
C11 C -0.6274(5) 0.7134(5) 0.3864(3) 0.0437(10) Uani 1 1 d .
C9 C -1.2869(7) 0.3814(8) 0.0793(4) 0.0678(15) Uani 1 1 d .
H9A H -1.2605 0.4663 0.0170 0.081 Uiso 1 1 calc R
H9B H -1.4130 0.2781 0.0495 0.081 Uiso 1 1 calc R
C10 C -0.8243(6) 0.5734(6) 0.3978(4) 0.0526(12) Uani 1 1 d .
H10A H -0.8084 0.4622 0.4300 0.063 Uiso 1 1 calc R
H10B H -0.8695 0.6306 0.4557 0.063 Uiso 1 1 calc R
C14 C -0.2582(7) 0.9796(7) 0.3748(5) 0.0733(16) Uani 1 1 d .
H14A H -0.1357 1.0696 0.3712 0.088 Uiso 1 1 calc R
C13 C -0.4082(7) 0.9172(7) 0.2727(4) 0.0664(15) Uani 1 1 d .
H13A H -0.3865 0.9651 0.2004 0.080 Uiso 1 1 calc R
C15 C -0.2931(7) 0.9066(8) 0.4812(5) 0.0715(16) Uani 1 1 d .
H15A H -0.1935 0.9456 0.5495 0.086 Uiso 1 1 calc R

loop_
_atom_site_aniso_label
_atom_site_aniso_U_11
_atom_site_aniso_U_22
_atom_site_aniso_U_33
_atom_site_aniso_U_23
_atom_site_aniso_U_13
_atom_site_aniso_U_12
C1 0.040(2) 0.040(2) 0.042(2) 0.0051(18) 0.0094(17) 0.0173(19)
C2 0.040(2) 0.048(3) 0.047(2) 0.0052(19) 0.0060(17) 0.019(2)
C6 0.048(2) 0.051(3) 0.058(3) 0.000(2) 0.001(2) 0.025(2)
N1 0.049(2) 0.054(2) 0.058(2) -0.0096(18) 0.0103(17) 0.0213(18)
C4 0.042(2) 0.040(2) 0.044(2) 0.0062(18) 0.0133(17) 0.0115(19)
C3 0.042(2) 0.051(2) 0.045(2) 0.007(2) 0.0105(18) 0.022(2)
C5 0.040(2) 0.050(3) 0.058(3) -0.003(2) 0.0000(19) 0.021(2)
C7 0.075(3) 0.067(3) 0.072(3) -0.007(3) 0.014(3) 0.042(3)
C8 0.075(4) 0.108(4) 0.116(5) -0.033(4) 0.003(3) 0.053(3)
C16 0.056(3) 0.060(3) 0.057(3) 0.008(2) 0.009(2) 0.024(2)
C12 0.061(3) 0.050(3) 0.054(3) 0.009(2) 0.017(2) 0.019(2)
C11 0.049(2) 0.041(2) 0.044(2) 0.0023(18) 0.0116(18) 0.020(2)
C9 0.069(3) 0.078(4) 0.068(3) -0.003(3) 0.011(2) 0.045(3)
C10 0.056(2) 0.053(3) 0.046(3) 0.002(2) 0.017(2) 0.016(2)
C14 0.052(3) 0.055(3) 0.110(4) 0.011(3) 0.025(3) 0.014(2)
C13 0.077(3) 0.059(3) 0.069(3) 0.015(3) 0.037(3) 0.022(3)
C15 0.055(3) 0.074(4) 0.084(4) 0.000(3) 0.000(3) 0.032(3)

loop_
_atom_type_symbol
_atom_type_description
_atom_type_scat_dispersion_real
_atom_type_scat_dispersion_imag
_atom_type_scat_source
C C 0.0033 0.0016 'International Tables Vol C Tables 4.2.6.8 and 6.1.1.4'
H H 0.0000 0.0000 'International Tables Vol C Tables 4.2.6.8 and 6.1.1.4'
N N 0.0061 0.0033 'International Tables Vol C Tables 4.2.6.8 and 6.1.1.4'

loop_
_geom_angle_atom_site_label_1
_geom_angle_atom_site_label_2
_geom_angle_atom_site_label_3
_geom_angle
_geom_angle_site_symmetry_3
C6 C1 C2 115.2(4) .
C6 C1 C1 122.6(4) 2_355
C2 C1 C1 122.2(4) 2_355
C3 C2 C1 124.1(4) .
C3 C2 H2A 117.9 .
C1 C2 H2A 117.9 .
C5 C6 C1 122.5(4) .
C5 C6 H6A 118.7 .
C1 C6 H6A 118.7 .
C4 N1 C7 121.6(4) .
C4 N1 C10 119.5(4) .
C7 N1 C10 118.6(4) .
N1 C4 C5 122.5(4) .
N1 C4 C3 120.1(4) .
C5 C4 C3 117.3(4) .
C2 C3 C4 119.0(4) .
C2 C3 C9 120.9(4) .
C4 C3 C9 120.0(4) .
C6 C5 C4 121.9(4) .
C6 C5 H5A 119.1 .
C4 C5 H5A 119.1 .
N1 C7 C8 114.3(4) .
N1 C7 H7A 108.7 .
C8 C7 H7A 108.7 .
N1 C7 H7B 108.7 .
C8 C7 H7B 108.7 .
H7A C7 H7B 107.6 .
C7 C8 C9 114.9(5) .
C7 C8 H8A 108.5 .
C9 C8 H8A 108.5 .
C7 C8 H8B 108.5 .
C9 C8 H8B 108.5 .
H8A C8 H8B 107.5 .
C15 C16 C11 122.3(4) .
C15 C16 H16A 118.8 .
C11 C16 H16A 118.8 .
C13 C12 C11 121.8(4) .
C13 C12 H12A 119.1 .
C11 C12 H12A 119.1 .
C16 C11 C12 117.3(4) .
C16 C11 C10 119.7(4) .
C12 C11 C10 123.0(3) .
C8 C9 C3 113.6(4) .
C8 C9 H9A 108.8 .
C3 C9 H9A 108.8 .
C8 C9 H9B 108.8 .
C3 C9 H9B 108.8 .
H9A C9 H9B 107.7 .
N1 C10 C11 116.8(3) .
N1 C10 H10A 108.1 .
C11 C10 H10A 108.1 .
N1 C10 H10B 108.1 .
C11 C10 H10B 108.1 .
H10A C10 H10B 107.3 .
C15 C14 C13 119.5(4) .
C15 C14 H14A 120.3 .
C13 C14 H14A 120.3 .
C12 C13 C14 119.4(5) .
C12 C13 H13A 120.3 .
C14 C13 H13A 120.3 .
C16 C15 C14 119.6(4) .
C16 C15 H15A 120.2 .
C14 C15 H15A 120.2 .

loop_
_geom_bond_atom_site_label_1
_geom_bond_atom_site_label_2
_geom_bond_distance
_geom_bond_site_symmetry_2
C1 C6 1.389(5) .
C1 C2 1.401(6) .
C1 C1 1.492(8) 2_355
C2 C3 1.381(6) .
C2 H2A 0.9300 .
C6 C5 1.371(6) .
C6 H6A 0.9300 .
N1 C4 1.390(5) .
N1 C7 1.423(6) .
N1 C10 1.459(5) .
C4 C5 1.395(6) .
C4 C3 1.414(5) .
C3 C9 1.507(6) .
C5 H5A 0.9300 .
C7 C8 1.471(7) .
C7 H7A 0.9700 .
C7 H7B 0.9700 .
C8 C9 1.485(7) .
C8 H8A 0.9700 .
C8 H8B 0.9700 .
C16 C15 1.369(7) .
C16 C11 1.382(5) .
C16 H16A 0.9300 .
C12 C13 1.377(6) .
C12 C11 1.383(6) .
C12 H12A 0.9300 .
C11 C10 1.500(5) .
C9 H9A 0.9700 .
C9 H9B 0.9700 .
C10 H10A 0.9700 .
C10 H10B 0.9700 .
C14 C15 1.380(7) .
C14 C13 1.395(6) .
C14 H14A 0.9300 .
C13 H13A 0.9300 .
C15 H15A 0.9300 .
